data_7057927
loop_
_publ_author_name
'Landovsk\'y, T.'
'Dvo\<r\'akov\'a, H.'
'Eigner, V.'
'Babor, M.'
'Krupi\<cka, M.'
'Kohout, M.'
'Lhot\'ak, P.'

_publ_section_title
;
 Chemoselective oxidation of phenoxathiin-based thiacalix[4]arene and the
 stereoselective alkylation of products
;
_journal_issue 24
_journal_name_full 'New Journal of Chemistry'
_journal_page_first 20074
_journal_paper_doi 10.1039/C8NJ04690E
_journal_volume 42
_journal_year 2018
_chemical_formula_moiety 'C49 H63 O12 S4, C H Cl3'
_chemical_formula_sum 'C50 H64 Cl3 O12 S4'
_chemical_formula_weight 1091.67
_space_group_IT_number 2
_space_group_name_Hall '-P 1'
_space_group_name_H-M_alt 'P -1'
_symmetry_cell_setting triclinic
_symmetry_space_group_name_Hall '-P 1'
_symmetry_space_group_name_H-M 'P -1'
_atom_sites_solution_hydrogens difmap
_atom_sites_solution_primary other
_audit_update_record
;
2018-05-22 deposited with the CCDC.
2018-11-07 downloaded from the CCDC.
;
_cell_angle_alpha 89.772(3)
_cell_angle_beta 81.452(3)
_cell_angle_gamma 68.198(3)
_cell_formula_units_Z 2
_cell_length_a 11.9033(13)
_cell_length_b 13.7880(15)
_cell_length_c 17.6831(18)
_cell_measurement_reflns_used 9986
_cell_measurement_temperature 180
_cell_measurement_theta_max 72
_cell_measurement_theta_min 3
_cell_volume 2660.5(5)
_computing_cell_refinement 'Apex2 (Bruker AXS, 2006)'
_computing_data_collection 'Apex2 (Bruker AXS, 2006)'
_computing_data_reduction 'USER DEFINED DATA REDUCTION'
_computing_molecular_graphics 'CAMERON (Watkin et al., 1996)'
_computing_publication_material 'CRYSTALS (Betteridge et al., 2003)'
_computing_structure_refinement 'CRYSTALS (Betteridge et al., 2003)'
_computing_structure_solution 'Superflip (Palatinus & Chapuis, 2007)'
_diffrn_ambient_temperature 180
_diffrn_measured_fraction_theta_full 0.998
_diffrn_measured_fraction_theta_max 0.998
_diffrn_measurement_device Area
_diffrn_measurement_device_type 'Bruker Kappa Apex2'
_diffrn_measurement_method \w/2\q
_diffrn_radiation_monochromator graphite
_diffrn_radiation_type 'Cu K\a'
_diffrn_radiation_wavelength 1.54180
_diffrn_reflns_av_R_equivalents 0.064
_diffrn_reflns_limit_h_max 14
_diffrn_reflns_limit_h_min -14
_diffrn_reflns_limit_k_max 16
_diffrn_reflns_limit_k_min -16
_diffrn_reflns_limit_l_max 21
_diffrn_reflns_limit_l_min -21
_diffrn_reflns_number 77043
_diffrn_reflns_theta_full 68.238
_diffrn_reflns_theta_max 68.238
_diffrn_reflns_theta_min 2.531
_diffrn_standards_number 0
_exptl_absorpt_coefficient_mu 3.517
_exptl_absorpt_correction_T_max 0.50
_exptl_absorpt_correction_T_min 0.45
_exptl_absorpt_correction_type multi-scan
_exptl_absorpt_process_details 'SADABS (Siemens, 1996)'
_exptl_crystal_colour colorless
_exptl_crystal_density_diffrn 1.363
_exptl_crystal_density_method 'not measured'
_exptl_crystal_description plate
_exptl_crystal_F_000 1150
_exptl_crystal_recrystallization_method 'Re-crystallisation from solvent: Chloroform; Methanol'
_exptl_crystal_size_max 0.339
_exptl_crystal_size_mid 0.228
_exptl_crystal_size_min 0.199
_refine_diff_density_max 0.81
_refine_diff_density_min -0.94
_refine_ls_extinction_method None
_refine_ls_goodness_of_fit_ref 0.9918
_refine_ls_hydrogen_treatment constr
_refine_ls_matrix_type full
_refine_ls_number_parameters 661
_refine_ls_number_reflns 9724
_refine_ls_number_restraints 51
_refine_ls_R_factor_all 0.0800
_refine_ls_R_factor_gt 0.0766
_refine_ls_shift/su_max 0.0051676
_refine_ls_shift/su_mean 0.0002393
_refine_ls_structure_factor_coef Fsqd
_refine_ls_weighting_details
;
 Method= Modified Sheldrick 
 w=1/[\s^2^(F^2^) + ( 0.13P)^2^ + 4.92P] 
 ,where P=(max(Fo^2^,0) + 2Fc^2^)/3 
;
_refine_ls_weighting_scheme calc
_refine_ls_wR_factor_all 0.2211
_refine_ls_wR_factor_gt 0.2176
_refine_ls_wR_factor_ref 0.2211
_reflns_limit_h_max 14
_reflns_limit_h_min -14
_reflns_limit_k_max 16
_reflns_limit_k_min -16
_reflns_limit_l_max 21
_reflns_limit_l_min 0
_reflns_number_gt 8874
_reflns_number_total 9726
_reflns_threshold_expression I>2.0\s(I)
_oxford_diffrn_Wilson_B_factor 3.29
_oxford_diffrn_Wilson_scale 170.30
_oxford_refine_ls_r_factor_ref 0.0800
_oxford_refine_ls_scale 0.12524(9)
_oxford_reflns_number_all 9724
_oxford_reflns_threshold_expression_ref I>-3.0\s(I)
_cod_data_source_file c8nj04690e2.cif
_cod_data_source_block I
_cod_depositor_comments
;
The following automatic conversions were performed:

'_atom_sites_solution_primary' value 'Other' changed to 'other'
according to
/home/data/users/saulius/crontab/automatic-downloads/rss-feeds/RSC/lib/dictionaries/cif_core.dic
dictionary named 'cif_core.dic' version 2.4.2 from 2011-04-26.

Automatic conversion script
Id: cif_fix_values 4973 2017-02-22 13:04:09Z antanas 

 Adding full bibliography for 7057927--7057931.cif.
;
_cod_original_sg_symbol_H-M 'P -1 '
_cod_database_code 7057927

loop_
_symmetry_equiv_pos_as_xyz
x,y,z
-x,-y,-z

loop_
_atom_site_label
_atom_site_type_symbol
_atom_site_fract_x
_atom_site_fract_y
_atom_site_fract_z
_atom_site_U_iso_or_equiv
_atom_site_occupancy
_atom_site_adp_type
_atom_site_refinement_flags_posn
_atom_site_refinement_flags_adp
_atom_site_refinement_flags_occupancy
_atom_site_disorder_assembly
_atom_site_disorder_group
C100 C -0.0422(9) 0.7078(7) -0.0385(4) 0.1019 1.0000 Uani . . . . .
Cl101 Cl 0.1204(2) 0.6381(2) -0.06327(11) 0.1152 1.0000 Uani . U . . .
Cl102 Cl -0.0583(12) 0.8169(5) -0.0789(5) 0.1460 0.410(9) Uani . U P 1 2
Cl103 Cl -0.1220(9) 0.6449(9) -0.0696(7) 0.1546 0.410(9) Uani . U P 1 2
Cl202 Cl -0.1117(5) 0.7810(7) -0.1154(4) 0.1543 0.590(9) Uani . U P 1 1
Cl203 Cl -0.1150(4) 0.6217(3) -0.0162(3) 0.1056 0.590(9) Uani . U P 1 1
C1 C -0.0613(3) 0.8868(3) 0.3969(2) 0.0307 1.0000 Uani . . . . .
S2 S -0.07781(8) 0.88182(7) 0.49885(5) 0.0321 1.0000 Uani . . . . .
C3 C 0.0716(3) 0.8092(3) 0.5151(2) 0.0316 1.0000 Uani . . . . .
C4 C 0.0847(4) 0.7783(3) 0.5889(2) 0.0355 1.0000 Uani . . . . .
C5 C 0.1986(4) 0.7240(3) 0.6095(2) 0.0344 1.0000 Uani . . . . .
C6 C 0.3002(4) 0.6969(3) 0.5512(2) 0.0335 1.0000 Uani . . . . .
C7 C 0.2881(3) 0.7274(3) 0.4773(2) 0.0296 1.0000 Uani . . . . .
S8 S 0.42247(8) 0.68518(7) 0.40658(5) 0.0305 1.0000 Uani . . . . .
C9 C 0.3877(3) 0.6039(3) 0.3432(2) 0.0289 1.0000 Uani . . . . .
C10 C 0.3416(3) 0.5336(3) 0.3797(2) 0.0325 1.0000 Uani . . . . .
C11 C 0.3084(4) 0.4651(3) 0.3391(2) 0.0361 1.0000 Uani . . . . .
C12 C 0.3227(4) 0.4705(3) 0.2597(2) 0.0356 1.0000 Uani . . . . .
C13 C 0.3707(3) 0.5387(3) 0.2229(2) 0.0318 1.0000 Uani . . . . .
S14 S 0.39484(9) 0.53172(7) 0.12058(5) 0.0363 1.0000 Uani . . . . .
C15 C 0.3212(4) 0.6596(3) 0.0912(2) 0.0344 1.0000 Uani . . . . .
C16 C 0.3875(4) 0.7000(3) 0.0382(2) 0.0352 1.0000 Uani . . . . .
C17 C 0.3351(4) 0.8004(3) 0.0120(2) 0.0377 1.0000 Uani . . . . .
C18 C 0.2144(4) 0.8593(3) 0.0440(2) 0.0403 1.0000 Uani . . . . .
C19 C 0.1480(4) 0.8183(3) 0.0969(2) 0.0392 1.0000 Uani . . . . .
S20 S -0.00143(10) 0.90533(9) 0.13743(6) 0.0462 1.0000 Uani . . . . .
C21 C -0.0150(4) 0.8967(3) 0.2388(2) 0.0374 1.0000 Uani . . . . .
C22 C 0.0819(3) 0.8741(3) 0.2787(2) 0.0329 1.0000 Uani . . . . .
C23 C 0.0585(3) 0.8607(3) 0.3577(2) 0.0290 1.0000 Uani . . . . .
C24 C -0.1619(4) 0.9188(3) 0.3557(2) 0.0367 1.0000 Uani . . . . .
C25 C 0.1968(4) 0.7169(3) 0.1201(2) 0.0369 1.0000 Uani . . . . .
C26 C 0.4067(3) 0.6066(3) 0.2634(2) 0.0297 1.0000 Uani . . . . .
C27 C 0.1727(3) 0.7869(3) 0.4585(2) 0.0286 1.0000 Uani . . . . .
C28 C -0.1328(4) 0.9174(3) 0.2769(2) 0.0399 1.0000 Uani . . . . .
O29 O -0.0095(3) 1.0089(3) 0.12055(19) 0.0622 1.0000 Uani . . . . .
O30 O -0.0910(3) 0.8700(3) 0.1139(2) 0.0653 1.0000 Uani . . . . .
O31 O -0.1153(3) 0.9846(2) 0.53331(17) 0.0426 1.0000 Uani . . . . .
O32 O -0.1498(3) 0.8215(3) 0.52528(18) 0.0464 1.0000 Uani . . . . .
O33 O 0.4347(3) 0.7735(2) 0.36944(16) 0.0384 1.0000 Uani . . . . .
O34 O 0.5207(3) 0.6182(2) 0.44350(16) 0.0420 1.0000 Uani . . . . .
O35 O 0.5241(3) 0.5012(2) 0.09427(16) 0.0442 1.0000 Uani . . . . .
O36 O 0.3346(3) 0.4670(2) 0.09750(17) 0.0496 1.0000 Uani . . . . .
C37 C 0.2615(4) 0.3861(3) 0.3808(3) 0.0439 1.0000 Uani . . . . .
C38 C 0.3694(6) 0.2847(4) 0.3835(4) 0.0727 1.0000 Uani . . . . .
C39 C 0.2024(7) 0.4250(5) 0.4644(4) 0.0810 1.0000 Uani . . . . .
C40 C 0.1703(8) 0.3640(7) 0.3405(5) 0.1062 1.0000 Uani . . . . .
C41 C 0.2097(4) 0.6935(3) 0.6921(2) 0.0402 1.0000 Uani . . . . .
C42 C 0.1500(8) 0.6145(6) 0.7111(4) 0.0860 1.0000 Uani . . . . .
C43 C 0.1456(6) 0.7931(5) 0.7458(3) 0.0648 1.0000 Uani . . . . .
C44 C 0.3418(5) 0.6485(4) 0.7057(3) 0.0552 1.0000 Uani . . . . .
C45 C -0.2993(4) 0.9487(4) 0.3889(3) 0.0431 1.0000 Uani . . . . .
C46 C -0.3804(5) 1.0064(5) 0.3295(3) 0.0674 1.0000 Uani . . . . .
C47 C -0.3256(4) 0.8486(4) 0.4051(3) 0.0573 1.0000 Uani . . . . .
C48 C -0.3423(4) 1.0230(4) 0.4609(3) 0.0534 1.0000 Uani . . . . .
O49 O 0.1971(3) 0.8550(2) 0.24321(15) 0.0399 1.0000 Uani . . . . .
C50 C 0.2557(5) 0.9237(4) 0.2675(3) 0.0542 1.0000 Uani . . . . .
C51 C 0.2433(8) 1.0103(6) 0.2157(4) 0.0810 1.0000 Uani . . . . .
C52 C 0.3068(10) 1.0784(6) 0.2420(5) 0.1052 1.0000 Uani . . . . .
C53 C 0.4067(4) 0.8427(3) -0.0502(2) 0.0441 1.0000 Uani . . . . .
C54 C 0.5428(5) 0.8012(4) -0.0436(4) 0.0622 1.0000 Uani . . . . .
C55 C 0.3604(6) 0.9613(4) -0.0443(4) 0.0765 1.0000 Uani . . . . .
C56 C 0.3925(8) 0.8056(7) -0.1276(3) 0.0944 1.0000 Uani . . . . .
O57 O 0.1347(3) 0.6761(2) 0.17399(17) 0.0443 1.0000 Uani . . . . .
C58 C 0.0573(5) 0.6287(5) 0.1450(3) 0.0614 1.0000 Uani . . . . .
C59 C 0.0148(5) 0.5698(5) 0.2073(4) 0.0653 1.0000 Uani . . . . .
C60 C -0.0518(9) 0.6364(6) 0.2799(5) 0.1074 1.0000 Uani . . . . .
O61 O 0.4566(3) 0.6694(2) 0.22405(15) 0.0383 1.0000 Uani . . . . .
C62 C 0.5900(5) 0.6323(5) 0.2187(3) 0.0586 1.0000 Uani D . . . .
C63 C 0.6504(7) 0.6753(6) 0.1553(4) 0.0572 0.755(11) Uani D U P 2 1
C64 C 0.6070(9) 0.7883(7) 0.1696(5) 0.0771 0.755(11) Uani D U P 2 1
C163 C 0.587(2) 0.7362(14) 0.1845(16) 0.0662 0.245(11) Uani D U P 2 2
C164 C 0.719(2) 0.734(2) 0.1587(16) 0.0707 0.245(11) Uani D U P 2 2
O55 O 0.1663(2) 0.8173(2) 0.38631(14) 0.0308 1.0000 Uani . . . . .
H101 H 0.3352 0.5322 0.4323 0.0392 1.0000 Uiso R . . . .
H381 H 0.3419 0.2343 0.4086 0.1110 1.0000 Uiso R . . . .
H383 H 0.4266 0.2962 0.4109 0.1108 1.0000 Uiso R . . . .
H382 H 0.4090 0.2579 0.3326 0.1108 1.0000 Uiso R . . . .
H401 H 0.1559 0.3043 0.3608 0.1639 1.0000 Uiso R . . . .
H403 H 0.0949 0.4243 0.3481 0.1642 1.0000 Uiso R . . . .
H402 H 0.2007 0.3500 0.2863 0.1638 1.0000 Uiso R . . . .
H392 H 0.1612 0.3807 0.4859 0.1199 1.0000 Uiso R . . . .
H393 H 0.2647 0.4234 0.4942 0.1202 1.0000 Uiso R . . . .
H391 H 0.1422 0.4954 0.4656 0.1197 1.0000 Uiso R . . . .
H121 H 0.3010 0.4275 0.2306 0.0414 1.0000 Uiso R . . . .
H622 H 0.6163 0.6320 0.2676 0.0697 1.0000 Uiso R . . . .
H621 H 0.6263 0.5621 0.1951 0.0701 1.0000 Uiso R . . . .
H161 H 0.4689 0.6585 0.0193 0.0422 1.0000 Uiso R . . . .
H551 H 0.4188 0.9839 -0.0743 0.1157 1.0000 Uiso R . . . .
H553 H 0.3495 0.9858 0.0081 0.1162 1.0000 Uiso R . . . .
H552 H 0.2835 0.9892 -0.0638 0.1160 1.0000 Uiso R . . . .
H562 H 0.4492 0.8186 -0.1669 0.1421 1.0000 Uiso R . . . .
H561 H 0.3107 0.8447 -0.1375 0.1419 1.0000 Uiso R . . . .
H563 H 0.4075 0.7320 -0.1297 0.1421 1.0000 Uiso R . . . .
H543 H 0.5831 0.8364 -0.0780 0.0927 1.0000 Uiso R . . . .
H542 H 0.5513 0.8145 0.0082 0.0932 1.0000 Uiso R . . . .
H541 H 0.5781 0.7268 -0.0569 0.0927 1.0000 Uiso R . . . .
H181 H 0.1780 0.9269 0.0294 0.0480 1.0000 Uiso R . . . .
H581 H -0.0152 0.6847 0.1305 0.0739 1.0000 Uiso R . . . .
H582 H 0.1037 0.5812 0.1006 0.0741 1.0000 Uiso R . . . .
H592 H 0.0868 0.5140 0.2205 0.0790 1.0000 Uiso R . . . .
H591 H -0.0391 0.5397 0.1885 0.0792 1.0000 Uiso R . . . .
H601 H -0.0835 0.5968 0.3158 0.1618 1.0000 Uiso R . . . .
H603 H 0.0034 0.6583 0.3029 0.1618 1.0000 Uiso R . . . .
H281 H -0.1974 0.9321 0.2474 0.0478 1.0000 Uiso R . . . .
H41 H 0.0141 0.7957 0.6252 0.0433 1.0000 Uiso R . . . .
H421 H 0.1612 0.5924 0.7620 0.1276 1.0000 Uiso R . . . .
H422 H 0.0636 0.6457 0.7088 0.1278 1.0000 Uiso R . . . .
H423 H 0.1879 0.5532 0.6759 0.1277 1.0000 Uiso R . . . .
H431 H 0.1548 0.7747 0.7980 0.0978 1.0000 Uiso R . . . .
H432 H 0.1816 0.8452 0.7310 0.0981 1.0000 Uiso R . . . .
H433 H 0.0586 0.8217 0.7427 0.0979 1.0000 Uiso R . . . .
H441 H 0.3458 0.6369 0.7586 0.0828 1.0000 Uiso R . . . .
H442 H 0.3819 0.6956 0.6885 0.0829 1.0000 Uiso R . . . .
H443 H 0.3824 0.5828 0.6768 0.0828 1.0000 Uiso R . . . .
H61 H 0.3788 0.6568 0.5616 0.0400 1.0000 Uiso R . . . .
H501 H 0.2200 0.9512 0.3191 0.0651 1.0000 Uiso R . . . .
H502 H 0.3429 0.8823 0.2668 0.0653 1.0000 Uiso R . . . .
H512 H 0.1564 1.0516 0.2147 0.0972 1.0000 Uiso R . . . .
H511 H 0.2829 0.9818 0.1641 0.0972 1.0000 Uiso R . . . .
H523 H 0.2884 1.1395 0.2124 0.1610 1.0000 Uiso R . . . .
H522 H 0.2769 1.1000 0.2957 0.1608 1.0000 Uiso R . . . .
H521 H 0.3942 1.0394 0.2344 0.1608 1.0000 Uiso R . . . .
H482 H -0.4316 1.0543 0.4694 0.0808 1.0000 Uiso R . . . .
H481 H -0.3110 1.0782 0.4534 0.0809 1.0000 Uiso R . . . .
H483 H -0.3152 0.9860 0.5060 0.0806 1.0000 Uiso R . . . .
H472 H -0.4116 0.8664 0.4209 0.0856 1.0000 Uiso R . . . .
H473 H -0.2823 0.8136 0.4450 0.0858 1.0000 Uiso R . . . .
H471 H -0.2991 0.8038 0.3591 0.0858 1.0000 Uiso R . . . .
H462 H -0.4628 1.0376 0.3556 0.1020 1.0000 Uiso R . . . .
H461 H -0.3542 1.0600 0.3079 0.1020 1.0000 Uiso R . . . .
H463 H -0.3796 0.9574 0.2906 0.1018 1.0000 Uiso R . . . .
H1002 H -0.0652 0.7214 0.0172 0.1200 0.410(9) Uiso R . P 1 2
H1001 H -0.0591 0.7564 0.0063 0.1200 0.590(9) Uiso R . P 1 1
H631 H 0.7391 0.6451 0.1536 0.0692 0.755(11) Uiso R . P 2 1
H632 H 0.6312 0.6581 0.1067 0.0689 0.755(11) Uiso R . P 2 1
H641 H 0.6625 0.8135 0.1371 0.1159 0.755(11) Uiso R . P 2 1
H642 H 0.6062 0.8042 0.2224 0.1161 0.755(11) Uiso R . P 2 1
H643 H 0.5257 0.8200 0.1570 0.1158 0.755(11) Uiso R . P 2 1
H1631 H 0.5425 0.7939 0.2220 0.0811 0.245(11) Uiso R . P 2 2
H1632 H 0.5461 0.7467 0.1397 0.0810 0.245(11) Uiso R . P 2 2
H1641 H 0.7604 0.7237 0.2017 0.0853 0.245(11) Uiso R . P 2 2
H1642 H 0.7141 0.7983 0.1374 0.0853 0.245(11) Uiso R . P 2 2
H1643 H 0.7618 0.6781 0.1213 0.0853 0.245(11) Uiso R . P 2 2

loop_
_atom_site_aniso_label
_atom_site_aniso_U_11
_atom_site_aniso_U_22
_atom_site_aniso_U_33
_atom_site_aniso_U_23
_atom_site_aniso_U_13
_atom_site_aniso_U_12
C100 0.141(8) 0.101(6) 0.056(4) -0.007(4) 0.012(4) -0.047(5)
Cl101 0.1315(17) 0.154(2) 0.0565(9) 0.0123(11) -0.0125(10) -0.0498(15)
Cl102 0.193(7) 0.093(4) 0.093(4) 0.017(3) 0.022(4) -0.004(4)
Cl103 0.154(6) 0.169(6) 0.123(6) -0.028(5) -0.023(5) -0.040(5)
Cl202 0.103(3) 0.204(5) 0.122(4) 0.093(4) -0.005(3) -0.025(3)
Cl203 0.122(3) 0.105(2) 0.107(3) 0.011(2) -0.003(2) -0.068(2)
C1 0.0318(18) 0.0274(17) 0.0301(18) -0.0016(14) 0.0007(14) -0.0098(14)
S2 0.0295(4) 0.0346(5) 0.0306(4) -0.0003(3) 0.0030(3) -0.0130(4)
C3 0.0323(18) 0.0325(18) 0.0298(18) -0.0010(14) -0.0004(14) -0.0137(15)
C4 0.037(2) 0.036(2) 0.0310(19) 0.0021(15) 0.0024(15) -0.0142(16)
C5 0.039(2) 0.0336(19) 0.0285(18) -0.0004(14) -0.0021(15) -0.0121(16)
C6 0.0345(19) 0.0354(19) 0.0287(18) -0.0013(15) -0.0045(15) -0.0112(16)
C7 0.0290(17) 0.0323(18) 0.0276(17) -0.0038(14) -0.0002(14) -0.0132(15)
S8 0.0273(4) 0.0381(5) 0.0265(4) -0.0028(3) -0.0016(3) -0.0137(4)
C9 0.0290(17) 0.0284(17) 0.0273(17) -0.0010(13) -0.0026(13) -0.0091(14)
C10 0.0325(18) 0.0326(18) 0.0305(18) 0.0026(14) -0.0019(14) -0.0110(15)
C11 0.037(2) 0.0293(18) 0.041(2) 0.0028(15) -0.0046(16) -0.0124(16)
C12 0.041(2) 0.0283(18) 0.038(2) -0.0002(15) -0.0073(16) -0.0126(16)
C13 0.0369(19) 0.0249(17) 0.0275(17) -0.0023(13) -0.0052(14) -0.0045(15)
S14 0.0477(6) 0.0263(4) 0.0274(4) -0.0046(3) -0.0036(4) -0.0063(4)
C15 0.042(2) 0.0279(18) 0.0265(17) -0.0052(14) -0.0063(15) -0.0050(16)
C16 0.042(2) 0.0286(18) 0.0268(17) -0.0045(14) -0.0054(15) -0.0035(16)
C17 0.047(2) 0.0329(19) 0.0279(18) -0.0018(15) -0.0085(16) -0.0075(17)
C18 0.048(2) 0.0317(19) 0.0306(19) 0.0003(15) -0.0093(17) -0.0022(17)
C19 0.040(2) 0.039(2) 0.0274(18) -0.0041(15) -0.0047(16) -0.0023(17)
S20 0.0402(5) 0.0497(6) 0.0313(5) -0.0016(4) -0.0071(4) 0.0038(4)
C21 0.037(2) 0.0343(19) 0.0322(19) -0.0026(15) -0.0030(16) -0.0043(16)
C22 0.0299(18) 0.0333(19) 0.0296(18) -0.0019(14) 0.0010(14) -0.0072(15)
C23 0.0286(17) 0.0264(17) 0.0309(18) -0.0010(13) -0.0040(14) -0.0093(14)
C24 0.0317(19) 0.0324(19) 0.041(2) -0.0025(16) -0.0008(16) -0.0088(15)
C25 0.041(2) 0.038(2) 0.0264(18) -0.0039(15) -0.0066(15) -0.0076(17)
C26 0.0318(18) 0.0236(16) 0.0300(18) 0.0009(13) -0.0032(14) -0.0065(14)
C27 0.0340(18) 0.0271(17) 0.0270(17) -0.0003(13) -0.0026(14) -0.0150(15)
C28 0.0318(19) 0.041(2) 0.040(2) -0.0028(17) -0.0071(16) -0.0046(16)
O29 0.065(2) 0.0490(19) 0.0426(17) 0.0031(14) 0.0038(15) 0.0086(16)
O30 0.0448(18) 0.088(3) 0.0473(19) -0.0139(18) -0.0162(15) -0.0040(18)
O31 0.0383(15) 0.0416(16) 0.0417(15) -0.0091(12) 0.0026(12) -0.0111(12)
O32 0.0413(16) 0.0565(18) 0.0475(17) 0.0132(14) -0.0021(13) -0.0272(14)
O33 0.0401(15) 0.0424(15) 0.0367(14) -0.0037(11) 0.0004(11) -0.0225(13)
O34 0.0312(14) 0.0558(18) 0.0346(14) 0.0005(12) -0.0063(11) -0.0109(13)
O35 0.0502(17) 0.0313(14) 0.0357(15) -0.0018(11) 0.0009(12) -0.0005(12)
O36 0.075(2) 0.0361(15) 0.0381(15) -0.0070(12) -0.0121(15) -0.0199(15)
C37 0.049(2) 0.041(2) 0.049(2) 0.0105(18) -0.0062(19) -0.025(2)
C38 0.065(3) 0.050(3) 0.101(5) 0.035(3) -0.003(3) -0.023(3)
C39 0.100(5) 0.063(3) 0.081(4) -0.002(3) 0.032(4) -0.050(4)
C40 0.143(7) 0.129(6) 0.123(6) 0.085(5) -0.087(6) -0.115(6)
C41 0.042(2) 0.049(2) 0.0280(19) 0.0040(17) -0.0023(16) -0.0161(19)
C42 0.126(6) 0.121(6) 0.058(3) 0.045(4) -0.041(4) -0.090(5)
C43 0.069(3) 0.072(4) 0.036(2) -0.010(2) -0.009(2) -0.006(3)
C44 0.051(3) 0.071(3) 0.035(2) 0.009(2) -0.0098(19) -0.012(2)
C45 0.030(2) 0.048(2) 0.047(2) -0.0005(19) -0.0041(17) -0.0103(17)
C46 0.035(2) 0.087(4) 0.062(3) 0.007(3) -0.007(2) -0.002(2)
C47 0.039(2) 0.063(3) 0.073(3) -0.006(3) -0.003(2) -0.026(2)
C48 0.031(2) 0.057(3) 0.060(3) -0.013(2) 0.0071(19) -0.008(2)
O49 0.0328(14) 0.0544(17) 0.0289(13) -0.0029(12) 0.0015(11) -0.0145(13)
C50 0.055(3) 0.068(3) 0.043(2) 0.006(2) -0.001(2) -0.029(2)
C51 0.111(5) 0.074(4) 0.072(4) 0.020(3) -0.024(4) -0.047(4)
C52 0.164(9) 0.085(5) 0.103(6) 0.037(4) -0.040(6) -0.081(6)
C53 0.052(2) 0.037(2) 0.036(2) 0.0052(17) -0.0079(18) -0.0086(19)
C54 0.053(3) 0.057(3) 0.071(3) 0.019(3) -0.003(2) -0.018(2)
C55 0.071(4) 0.043(3) 0.101(5) 0.019(3) 0.007(3) -0.012(3)
C56 0.141(7) 0.146(7) 0.034(3) 0.016(3) -0.017(3) -0.096(6)
O57 0.0460(16) 0.0447(16) 0.0366(15) 0.0017(12) -0.0034(12) -0.0119(13)
C58 0.059(3) 0.067(3) 0.065(3) 0.006(3) -0.016(3) -0.029(3)
C59 0.058(3) 0.057(3) 0.079(4) 0.006(3) -0.003(3) -0.022(3)
C60 0.138(7) 0.066(4) 0.100(6) -0.004(4) 0.049(5) -0.042(5)
O61 0.0529(17) 0.0359(14) 0.0303(13) 0.0046(11) -0.0034(12) -0.0227(13)
C62 0.053(3) 0.087(4) 0.043(2) 0.001(2) 0.006(2) -0.040(3)
C63 0.060(4) 0.066(4) 0.049(3) 0.008(3) 0.004(3) -0.032(3)
C64 0.085(5) 0.069(5) 0.071(4) 0.007(4) -0.004(4) -0.025(4)
C163 0.067(7) 0.072(8) 0.068(7) 0.008(7) 0.006(7) -0.042(6)
C164 0.067(7) 0.076(8) 0.074(8) 0.006(7) 0.006(7) -0.039(6)
O55 0.0274(12) 0.0396(14) 0.0250(12) 0.0019(10) -0.0021(9) -0.0128(11)

loop_
_atom_type_symbol
_atom_type_scat_dispersion_real
_atom_type_scat_dispersion_imag
_atom_type_scat_Cromer_Mann_a1
_atom_type_scat_Cromer_Mann_b1
_atom_type_scat_Cromer_Mann_a2
_atom_type_scat_Cromer_Mann_b2
_atom_type_scat_Cromer_Mann_a3
_atom_type_scat_Cromer_Mann_b3
_atom_type_scat_Cromer_Mann_a4
_atom_type_scat_Cromer_Mann_b4
_atom_type_scat_Cromer_Mann_c
_atom_type_scat_source
C 0.0181 0.0091 2.3100 20.8439 1.0200 10.2075 1.5886 0.5687 0.8650 51.6512 0.2156 'International Tables Vol C 4.2.6.8 and 6.1.1.4'
H 0.0000 0.0000 0.4930 10.5109 0.3229 26.1257 0.1402 3.1424 0.0408 57.7998 0.0030 'International Tables Vol C 4.2.6.8 and 6.1.1.4'
S 0.3331 0.5567 6.9053 1.4679 5.2034 22.2151 1.4379 0.2536 1.5863 56.1720 0.8669 'International Tables Vol C 4.2.6.8 and 6.1.1.4'
O 0.0492 0.0322 3.0485 13.2771 2.2868 5.7011 1.5463 0.3239 0.8670 32.9089 0.2508 'International Tables Vol C 4.2.6.8 and 6.1.1.4'
Cl 0.3639 0.7018 11.4604 0.0104 7.1964 1.1662 6.2556 18.5194 1.6455 47.7784 -9.5574 'International Tables Vol C 4.2.6.8 and 6.1.1.4'

loop_
_geom_angle_atom_site_label_1
_geom_angle_atom_site_label_2
_geom_angle_atom_site_label_3
_geom_angle
_geom_angle_publ_flag
Cl101 C100 Cl202 113.4(4) yes
Cl101 C100 Cl203 110.4(5) yes
Cl202 C100 Cl203 105.7(6) yes
Cl101 C100 H1001 109.4 no
Cl202 C100 H1001 108.8 no
Cl203 C100 H1001 108.9 no
Cl101 C100 Cl102 100.9(6) yes
Cl101 C100 Cl103 112.6(6) yes
Cl102 C100 Cl103 113.9(8) yes
Cl101 C100 H1002 110.3 no
Cl102 C100 H1002 109.4 no
Cl103 C100 H1002 109.6 no
S2 C1 C23 116.4(3) yes
S2 C1 C24 123.6(3) yes
C23 C1 C24 120.0(3) yes
C1 S2 C3 103.37(17) yes
C1 S2 O31 109.96(18) yes
C3 S2 O31 108.51(18) yes
C1 S2 O32 110.58(18) yes
C3 S2 O32 106.27(18) yes
O31 S2 O32 117.16(19) yes
S2 C3 C4 116.6(3) yes
S2 C3 C27 122.4(3) yes
C4 C3 C27 120.9(4) yes
C3 C4 C5 122.0(4) yes
C3 C4 H41 117.9 no
C5 C4 H41 120.1 no
C4 C5 C6 116.9(3) yes
C4 C5 C41 120.5(3) yes
C6 C5 C41 122.6(4) yes
C5 C6 C7 121.5(4) yes
C5 C6 H61 120.2 no
C7 C6 H61 118.2 no
C6 C7 S8 118.0(3) yes
C6 C7 C27 120.7(3) yes
S8 C7 C27 121.4(3) yes
C7 S8 C9 101.53(16) yes
C7 S8 O33 109.50(17) yes
C9 S8 O33 111.27(17) yes
C7 S8 O34 106.57(17) yes
C9 S8 O34 107.21(18) yes
O33 S8 O34 119.22(18) yes
S8 C9 C10 114.3(3) yes
S8 C9 C26 124.3(3) yes
C10 C9 C26 121.4(3) yes
C9 C10 C11 122.0(3) yes
C9 C10 H101 118.1 no
C11 C10 H101 119.9 no
C10 C11 C12 116.6(3) yes
C10 C11 C37 120.8(4) yes
C12 C11 C37 122.6(4) yes
C11 C12 C13 121.7(4) yes
C11 C12 H121 119.8 no
C13 C12 H121 118.5 no
C12 C13 S14 117.5(3) yes
C12 C13 C26 121.9(3) yes
S14 C13 C26 120.5(3) yes
C13 S14 C15 107.31(17) yes
C13 S14 O35 108.00(18) yes
C15 S14 O35 107.50(18) yes
C13 S14 O36 106.62(19) yes
C15 S14 O36 108.56(19) yes
O35 S14 O36 118.38(19) yes
S14 C15 C16 118.5(3) yes
S14 C15 C25 120.0(3) yes
C16 C15 C25 121.5(4) yes
C15 C16 C17 121.7(4) yes
C15 C16 H161 118.7 no
C17 C16 H161 119.6 no
C16 C17 C18 116.8(4) yes
C16 C17 C53 121.5(4) yes
C18 C17 C53 121.6(4) yes
C17 C18 C19 121.3(4) yes
C17 C18 H181 119.1 no
C19 C18 H181 119.6 no
C18 C19 S20 116.2(3) yes
C18 C19 C25 122.4(4) yes
S20 C19 C25 121.3(3) yes
C19 S20 C21 107.51(19) yes
C19 S20 O29 107.3(2) yes
C21 S20 O29 107.8(2) yes
C19 S20 O30 109.5(2) yes
C21 S20 O30 106.2(2) yes
O29 S20 O30 118.1(2) yes
S20 C21 C22 123.9(3) yes
S20 C21 C28 115.3(3) yes
C22 C21 C28 120.8(4) yes
C21 C22 C23 117.1(3) yes
C21 C22 O49 122.0(3) yes
C23 C22 O49 120.6(3) yes
C22 C23 C1 121.6(3) yes
C22 C23 O55 110.5(3) yes
C1 C23 O55 127.9(3) yes
C1 C24 C28 116.1(3) yes
C1 C24 C45 127.1(4) yes
C28 C24 C45 116.7(4) yes
C15 C25 C19 116.2(4) yes
C15 C25 O57 120.1(4) yes
C19 C25 O57 123.4(4) yes
C13 C26 C9 116.3(3) yes
C13 C26 O61 119.2(3) yes
C9 C26 O61 124.6(3) yes
C7 C27 C3 117.9(3) yes
C7 C27 O55 118.3(3) yes
C3 C27 O55 123.8(3) yes
C21 C28 C24 123.5(4) yes
C21 C28 H281 118.4 no
C24 C28 H281 118.0 no
C11 C37 C38 108.6(4) yes
C11 C37 C39 111.4(4) yes
C38 C37 C39 107.2(5) yes
C11 C37 C40 111.8(4) yes
C38 C37 C40 108.6(5) yes
C39 C37 C40 109.1(6) yes
C37 C38 H381 109.8 no
C37 C38 H383 110.0 no
H381 C38 H383 108.9 no
C37 C38 H382 109.9 no
H381 C38 H382 109.0 no
H383 C38 H382 109.1 no
C37 C39 H392 109.3 no
C37 C39 H393 109.9 no
H392 C39 H393 109.6 no
C37 C39 H391 109.8 no
H392 C39 H391 108.1 no
H393 C39 H391 110.0 no
C37 C40 H401 110.0 no
C37 C40 H403 108.6 no
H401 C40 H403 109.7 no
C37 C40 H402 110.4 no
H401 C40 H402 108.8 no
H403 C40 H402 109.3 no
C5 C41 C42 109.0(4) yes
C5 C41 C43 108.7(4) yes
C42 C41 C43 110.7(5) yes
C5 C41 C44 112.4(3) yes
C42 C41 C44 109.8(5) yes
C43 C41 C44 106.2(4) yes
C41 C42 H421 108.9 no
C41 C42 H422 110.2 no
H421 C42 H422 109.1 no
C41 C42 H423 110.8 no
H421 C42 H423 108.0 no
H422 C42 H423 109.8 no
C41 C43 H431 109.0 no
C41 C43 H432 109.9 no
H431 C43 H432 110.4 no
C41 C43 H433 109.5 no
H431 C43 H433 108.1 no
H432 C43 H433 109.8 no
C41 C44 H441 110.8 no
C41 C44 H442 109.6 no
H441 C44 H442 110.1 no
C41 C44 H443 108.4 no
H441 C44 H443 108.7 no
H442 C44 H443 109.3 no
C24 C45 C46 110.2(4) yes
C24 C45 C47 109.6(4) yes
C46 C45 C47 106.6(4) yes
C24 C45 C48 113.7(4) yes
C46 C45 C48 105.9(4) yes
C47 C45 C48 110.7(4) yes
C45 C46 H462 107.6 no
C45 C46 H461 110.5 no
H462 C46 H461 109.5 no
C45 C46 H463 110.4 no
H462 C46 H463 107.1 no
H461 C46 H463 111.7 no
C45 C47 H472 109.8 no
C45 C47 H473 109.1 no
H472 C47 H473 109.4 no
C45 C47 H471 109.2 no
H472 C47 H471 109.2 no
H473 C47 H471 110.2 no
C45 C48 H482 108.7 no
C45 C48 H481 109.8 no
H482 C48 H481 108.5 no
C45 C48 H483 111.4 no
H482 C48 H483 108.9 no
H481 C48 H483 109.5 no
C22 O49 C50 116.1(3) yes
O49 C50 C51 111.2(4) yes
O49 C50 H501 109.7 no
C51 C50 H501 110.1 no
O49 C50 H502 108.7 no
C51 C50 H502 108.9 no
H501 C50 H502 108.1 no
C50 C51 C52 109.6(6) yes
C50 C51 H512 110.1 no
C52 C51 H512 110.8 no
C50 C51 H511 109.5 no
C52 C51 H511 108.1 no
H512 C51 H511 108.7 no
C51 C52 H523 108.7 no
C51 C52 H522 109.8 no
H523 C52 H522 109.1 no
C51 C52 H521 109.4 no
H523 C52 H521 109.9 no
H522 C52 H521 110.0 no
C17 C53 C54 111.0(4) yes
C17 C53 C55 111.8(4) yes
C54 C53 C55 107.5(5) yes
C17 C53 C56 108.0(4) yes
C54 C53 C56 108.6(5) yes
C55 C53 C56 109.9(5) yes
C53 C54 H543 109.3 no
C53 C54 H542 108.8 no
H543 C54 H542 109.6 no
C53 C54 H541 109.2 no
H543 C54 H541 109.7 no
H542 C54 H541 110.2 no
C53 C55 H551 109.4 no
C53 C55 H553 110.0 no
H551 C55 H553 109.0 no
C53 C55 H552 108.8 no
H551 C55 H552 109.2 no
H553 C55 H552 110.4 no
C53 C56 H562 109.6 no
C53 C56 H561 109.1 no
H562 C56 H561 108.2 no
C53 C56 H563 111.6 no
H562 C56 H563 108.8 no
H561 C56 H563 109.5 no
C25 O57 C58 115.4(3) yes
O57 C58 C59 109.2(5) yes
O57 C58 H581 108.9 no
C59 C58 H581 108.7 no
O57 C58 H582 109.6 no
C59 C58 H582 110.1 no
H581 C58 H582 110.3 no
C58 C59 C60 113.6(5) yes
C58 C59 H592 108.1 no
C60 C59 H592 107.2 no
C58 C59 H591 109.3 no
C60 C59 H591 109.0 no
H592 C59 H591 109.6 no
C59 C60 H601 110.1 no
C59 C60 H603 109.9 no
H601 C60 H603 108.4 no
C26 O61 C62 113.5(3) yes
O61 C62 C63 114.0(5) yes
O61 C62 H622 113.2 no
C63 C62 H622 116.5 no
O61 C62 H621 109.2 no
C63 C62 H621 92.8 no
H622 C62 H621 109.0 no
O61 C62 C163 89.5(10) yes
O61 C62 H622 113.2 no
C163 C62 H622 105.6 no
O61 C62 H621 109.2 no
C163 C62 H621 129.1 no
H622 C62 H621 109.0 no
C62 C63 C64 108.3(6) yes
C62 C63 H631 109.8 no
C64 C63 H631 109.3 no
C62 C63 H632 109.8 no
C64 C63 H632 110.8 no
H631 C63 H632 108.8 no
C63 C64 H641 107.9 no
C63 C64 H642 109.6 no
H641 C64 H642 110.2 no
C63 C64 H643 109.2 no
H641 C64 H643 109.9 no
H642 C64 H643 110.0 no
C62 C163 C164 111.2(18) yes
C62 C163 H1631 109.9 no
C164 C163 H1631 109.5 no
C62 C163 H1632 108.8 no
C164 C163 H1632 108.1 no
H1631 C163 H1632 109.3 no
C163 C164 H1641 109.6 no
C163 C164 H1642 109.4 no
H1641 C164 H1642 109.5 no
C163 C164 H1643 109.4 no
H1641 C164 H1643 109.5 no
H1642 C164 H1643 109.5 no
C23 O55 C27 123.6(3) yes

loop_
_geom_bond_atom_site_label_1
_geom_bond_atom_site_label_2
_geom_bond_distance
_geom_bond_publ_flag
C100 Cl101 1.798(10) yes
C100 Cl202 1.804(10) yes
C100 Cl203 1.725(9) yes
C100 H1001 0.987 no
C100 Cl101 1.798(10) yes
C100 Cl102 1.621(11) yes
C100 Cl103 1.652(13) yes
C100 H1002 0.982 no
C1 S2 1.787(4) yes
C1 C23 1.405(5) yes
C1 C24 1.424(6) yes
S2 C3 1.753(4) yes
S2 O31 1.426(3) yes
S2 O32 1.433(3) yes
C3 C4 1.385(5) yes
C3 C27 1.384(5) yes
C4 C5 1.387(6) yes
C4 H41 0.932 no
C5 C6 1.401(5) yes
C5 C41 1.529(5) yes
C6 C7 1.383(5) yes
C6 H61 0.939 no
C7 S8 1.784(4) yes
C7 C27 1.402(5) yes
S8 C9 1.782(4) yes
S8 O33 1.425(3) yes
S8 O34 1.437(3) yes
C9 C10 1.394(5) yes
C9 C26 1.397(5) yes
C10 C11 1.389(6) yes
C10 H101 0.923 no
C11 C12 1.395(6) yes
C11 C37 1.538(5) yes
C12 C13 1.385(5) yes
C12 H121 0.916 no
C13 S14 1.786(4) yes
C13 C26 1.403(5) yes
S14 C15 1.768(4) yes
S14 O35 1.438(3) yes
S14 O36 1.429(3) yes
C15 C16 1.383(6) yes
C15 C25 1.410(6) yes
C16 C17 1.400(6) yes
C16 H161 0.933 no
C17 C18 1.392(6) yes
C17 C53 1.536(6) yes
C18 C19 1.389(6) yes
C18 H181 0.924 no
C19 S20 1.778(4) yes
C19 C25 1.387(6) yes
S20 C21 1.783(4) yes
S20 O29 1.429(4) yes
S20 O30 1.438(4) yes
C21 C22 1.378(6) yes
C21 C28 1.388(6) yes
C22 C23 1.409(5) yes
C22 O49 1.350(5) yes
C23 O55 1.371(4) yes
C24 C28 1.382(6) yes
C24 C45 1.551(5) yes
C25 O57 1.365(5) yes
C26 O61 1.357(4) yes
C27 O55 1.346(4) yes
C28 H281 0.952 no
C37 C38 1.514(7) yes
C37 C39 1.543(8) yes
C37 C40 1.502(7) yes
C38 H381 0.954 no
C38 H383 0.949 no
C38 H382 0.957 no
C39 H392 0.961 no
C39 H393 0.966 no
C39 H391 0.968 no
C40 H401 0.961 no
C40 H403 0.962 no
C40 H402 0.967 no
C41 C42 1.519(7) yes
C41 C43 1.544(7) yes
C41 C44 1.516(6) yes
C42 H421 0.962 no
C42 H422 0.963 no
C42 H423 0.971 no
C43 H431 0.966 no
C43 H432 0.981 no
C43 H433 0.972 no
C44 H441 0.954 no
C44 H442 0.963 no
C44 H443 0.959 no
C45 C46 1.547(7) yes
C45 C47 1.541(7) yes
C45 C48 1.536(6) yes
C46 H462 0.956 no
C46 H461 0.959 no
C46 H463 0.963 no
C47 H472 0.957 no
C47 H473 0.957 no
C47 H471 0.962 no
C48 H482 0.976 no
C48 H481 0.964 no
C48 H483 0.975 no
O49 C50 1.467(6) yes
C50 C51 1.479(8) yes
C50 H501 0.961 no
C50 H502 0.980 no
C51 C52 1.517(10) yes
C51 H512 0.981 no
C51 H511 0.974 no
C52 H523 0.962 no
C52 H522 0.970 no
C52 H521 0.966 no
C53 C54 1.527(7) yes
C53 C55 1.519(7) yes
C53 C56 1.517(7) yes
C54 H543 0.958 no
C54 H542 0.963 no
C54 H541 0.967 no
C55 H551 0.955 no
C55 H553 0.961 no
C55 H552 0.968 no
C56 H562 0.958 no
C56 H561 0.964 no
C56 H563 0.963 no
O57 C58 1.460(6) yes
C58 C59 1.503(8) yes
C58 H581 0.987 no
C58 H582 0.978 no
C59 C60 1.512(10) yes
C59 H592 0.974 no
C59 H591 0.979 no
C60 H601 0.959 no
C60 H603 0.958 no
O61 C62 1.464(6) yes
C62 C63 1.483(8) yes
C62 H622 0.963 no
C62 H621 0.967 no
C62 C163 1.545(10) yes
C62 H622 0.963 no
C62 H621 0.967 no
C63 C64 1.457(12) yes
C63 H631 0.977 no
C63 H632 0.973 no
C64 H641 0.972 no
C64 H642 0.958 no
C64 H643 0.962 no
C163 C164 1.55(3) yes
C163 H1631 0.970 no
C163 H1632 0.973 no
C164 H1641 0.950 no
C164 H1642 0.950 no
C164 H1643 0.950 no

loop_
_geom_hbond_atom_site_label_D
_geom_hbond_atom_site_label_H
_geom_hbond_atom_site_label_A
_geom_hbond_site_symmetry_A
_geom_hbond_angle_DHA
_geom_hbond_distance_DH
_geom_hbond_distance_HA
_geom_hbond_distance_DA
_geom_hbond_publ_flag
C54 H541 O36 2_665 177 0.97 2.54 3.509(9) yes
C58 H581 O30 . 140 0.99 2.41 3.225(9) yes
C50 H502 O33 . 126 0.98 2.47 3.148(9) yes
C48 H483 O32 . 134 0.97 2.45 3.207(9) yes
C47 H473 O32 . 143 0.96 2.30 3.126(9) yes
C100 H1002 O30 . 136 0.98 2.57 3.349(9) yes
C100 H1001 O30 . 178 0.99 2.36 3.349(9) yes

loop_
_oxford_twin_element_scale_factors
0.748(3)
0.252(3)
